data_7203098
loop_
_publ_author_name
'Babu, N. Jagadeesh'
'Nangia, Ashwini'

_publ_section_title
;
 High Z&#x2032; polymorphs have shorter C--H&#x22EF;O interactions and
 O--H&#x22EF;O hydrogen bonds
;
_journal_issue 11
_journal_name_full CrystEngComm
_journal_page_first 980
_journal_paper_doi 10.1039/b711739f
_journal_volume 9
_journal_year 2007
_chemical_formula_moiety 'C4 H4 N2 O2'
_chemical_formula_sum 'C4 H4 N2 O2'
_chemical_formula_weight 112.09
_chemical_name_common Pyrazine-N,N'-dioxide
_chemical_name_systematic
;
Pyrazine-N,N'-dioxide
;
_chemical_temperature_decomposition 557
_space_group_IT_number 14
_symmetry_cell_setting monoclinic
_symmetry_space_group_name_Hall '-P 2ybc'
_symmetry_space_group_name_H-M 'P 1 21/c 1'
_atom_sites_solution_hydrogens geom
_atom_sites_solution_primary direct
_atom_sites_solution_secondary difmap
_audit_creation_method SHELXL-97
_cell_angle_alpha 90.00
_cell_angle_beta 96.237(5)
_cell_angle_gamma 90.00
_cell_formula_units_Z 2
_cell_length_a 3.7239(13)
_cell_length_b 11.010(4)
_cell_length_c 5.683(2)
_cell_measurement_reflns_used 1174
_cell_measurement_temperature 293(2)
_cell_measurement_theta_max 25.91
_cell_measurement_theta_min 3.70
_cell_volume 231.62(14)
_computing_cell_refinement 'Bruker SMART'
_computing_data_collection 'Bruker SMART'
_computing_data_reduction 'Bruker SAINT'
_computing_molecular_graphics 'Bruker SHELXTL'
_computing_publication_material 'Bruker SHELXTL'
_computing_structure_refinement 'SHELXL-97 (Sheldrick, 1997)'
_computing_structure_solution 'SHELXS-97 (Sheldrick, 1990)'
_diffrn_ambient_temperature 293(2)
_diffrn_measured_fraction_theta_full 1.000
_diffrn_measured_fraction_theta_max 1.000
_diffrn_measurement_device_type 'CCD area detector'
_diffrn_measurement_method 'phi and omega scans'
_diffrn_radiation_monochromator graphite
_diffrn_radiation_source 'fine-focus sealed tube'
_diffrn_radiation_type MoK\a
_diffrn_radiation_wavelength 0.71073
_diffrn_reflns_av_R_equivalents 0.0293
_diffrn_reflns_av_sigmaI/netI 0.0207
_diffrn_reflns_limit_h_max 4
_diffrn_reflns_limit_h_min -4
_diffrn_reflns_limit_k_max 13
_diffrn_reflns_limit_k_min -13
_diffrn_reflns_limit_l_max 6
_diffrn_reflns_limit_l_min -6
_diffrn_reflns_number 2286
_diffrn_reflns_theta_full 25.98
_diffrn_reflns_theta_max 25.98
_diffrn_reflns_theta_min 3.70
_exptl_absorpt_coefficient_mu 0.132
_exptl_absorpt_correction_T_max 0.9974
_exptl_absorpt_correction_T_min 0.9394
_exptl_absorpt_correction_type multi-scan
_exptl_absorpt_process_details 'Bruker AXS SADABS program'
_exptl_crystal_colour colourless
_exptl_crystal_density_diffrn 1.607
_exptl_crystal_density_method 'not measured'
_exptl_crystal_description plate
_exptl_crystal_F_000 116
_exptl_crystal_size_max 0.48
_exptl_crystal_size_mid 0.20
_exptl_crystal_size_min 0.02
_refine_diff_density_max 0.218
_refine_diff_density_min -0.152
_refine_diff_density_rms 0.055
_refine_ls_extinction_method none
_refine_ls_goodness_of_fit_ref 1.240
_refine_ls_hydrogen_treatment constr
_refine_ls_matrix_type full
_refine_ls_number_parameters 37
_refine_ls_number_reflns 455
_refine_ls_number_restraints 0
_refine_ls_restrained_S_all 1.240
_refine_ls_R_factor_all 0.0651
_refine_ls_R_factor_gt 0.0564
_refine_ls_shift/su_max 0.000
_refine_ls_shift/su_mean 0.000
_refine_ls_structure_factor_coef Fsqd
_refine_ls_weighting_details 'calc w=1/[\s^2^(Fo^2^)+(0.0463P)^2^+0.0941P] where P=(Fo^2^+2Fc^2^)/3'
_refine_ls_weighting_scheme calc
_refine_ls_wR_factor_gt 0.1178
_refine_ls_wR_factor_ref 0.1220
_reflns_number_gt 401
_reflns_number_total 455
_reflns_threshold_expression >2sigma(I)
_cod_data_source_file b711739f.txt
_cod_data_source_block an639c_m
_cod_depositor_comments
;
The following automatic conversions were performed:
'_symmetry_cell_setting' value 'Monoclinic' changed to 'monoclinic'
according to '/home/saulius/struct/CIF-dictionaries/cif_core.dic'
dictionary named 'cif_core.dic' version 2.4.1 from 2010-06-29.

Automatic conversion script
Id: cif_fix_enum 1527 2010-12-29 10:47:43Z saulius 

The following automatic conversions were performed:

'_chemical_melting_point' tag was changed to
'_chemical_temperature_decomposition' since the value had been '557K
(decomp) '. The value '557K (decomp) ' was changed to '557'.

Automatic conversion script
Id: cif_fix_values 1646 2011-03-28 12:23:43Z adriana 
;
_cod_original_sg_symbol_H-M 'p 2 1/c '
_cod_database_code 7203098

loop_
_symmetry_equiv_pos_as_xyz
'x, y, z'
'-x, y+1/2, -z+1/2'
'-x, -y, -z'
'x, -y-1/2, z-1/2'

loop_
_atom_site_label
_atom_site_type_symbol
_atom_site_fract_x
_atom_site_fract_y
_atom_site_fract_z
_atom_site_U_iso_or_equiv
_atom_site_adp_type
_atom_site_occupancy
_atom_site_symmetry_multiplicity
_atom_site_calc_flag
_atom_site_refinement_flags
_atom_site_disorder_assembly
_atom_site_disorder_group
O1 O 0.9201(5) 0.13590(15) 0.3060(3) 0.0507(6) Uani 1 1 d . . .
N1 N 0.7144(5) 0.06973(17) 0.1585(3) 0.0359(5) Uani 1 1 d . . .
C1 C 0.5745(6) 0.1156(2) -0.0528(4) 0.0388(6) Uani 1 1 d . . .
H1 H 0.6243 0.1955 -0.0915 0.047 Uiso 1 1 calc R . .
C2 C 0.6380(6) -0.0460(2) 0.2089(4) 0.0379(6) Uani 1 1 d . . .
H2 H 0.7321 -0.0791 0.3531 0.046 Uiso 1 1 calc R . .

loop_
_atom_site_aniso_label
_atom_site_aniso_U_11
_atom_site_aniso_U_22
_atom_site_aniso_U_33
_atom_site_aniso_U_23
_atom_site_aniso_U_13
_atom_site_aniso_U_12
O1 0.0559(11) 0.0489(11) 0.0426(10) -0.0088(7) -0.0161(8) -0.0013(8)
N1 0.0357(10) 0.0403(10) 0.0305(10) -0.0032(8) -0.0016(8) 0.0041(8)
C1 0.0425(13) 0.0370(12) 0.0365(13) 0.0050(9) 0.0023(10) 0.0040(10)
C2 0.0415(12) 0.0435(13) 0.0278(12) 0.0059(9) -0.0003(10) 0.0066(10)

loop_
_atom_type_symbol
_atom_type_description
_atom_type_scat_dispersion_real
_atom_type_scat_dispersion_imag
_atom_type_scat_source
C C 0.0033 0.0016 'International Tables Vol C Tables 4.2.6.8 and 6.1.1.4'
H H 0.0000 0.0000 'International Tables Vol C Tables 4.2.6.8 and 6.1.1.4'
N N 0.0061 0.0033 'International Tables Vol C Tables 4.2.6.8 and 6.1.1.4'
O O 0.0106 0.0060 'International Tables Vol C Tables 4.2.6.8 and 6.1.1.4'

loop_
_geom_angle_atom_site_label_1
_geom_angle_atom_site_label_2
_geom_angle_atom_site_label_3
_geom_angle
_geom_angle_site_symmetry_1
_geom_angle_site_symmetry_3
_geom_angle_publ_flag
O1 N1 C2 121.29(18) . . ?
O1 N1 C1 120.47(19) . . ?
C2 N1 C1 118.23(18) . . ?
N1 C1 C2 120.6(2) . 3_655 ?
N1 C1 H1 119.7 . . ?
C2 C1 H1 119.7 3_655 . ?
N1 C2 C1 121.1(2) . 3_655 ?
N1 C2 H2 119.4 . . ?
C1 C2 H2 119.4 3_655 . ?

loop_
_geom_bond_atom_site_label_1
_geom_bond_atom_site_label_2
_geom_bond_distance
_geom_bond_site_symmetry_2
_geom_bond_publ_flag
O1 N1 1.296(2) . ?
N1 C2 1.343(3) . ?
N1 C1 1.354(3) . ?
C1 C2 1.360(3) 3_655 ?
C1 H1 0.9300 . ?
C2 C1 1.360(3) 3_655 ?
C2 H2 0.9300 . ?
